data_2008798
loop_
_publ_author_name
'Seela, Frank'
'Wei, Changfu'
'Reuter, Hans'
'Kastner, Guido'

_publ_section_title
;
 7-Deaza-2'-deoxyisoguanosine adopts the form of an N1---H,2-keto
 tautomer
;
_journal_issue 8
_journal_name_full 'Acta Crystallographica Section C'
_journal_page_first 1335
_journal_page_last 1337
_journal_paper_doi 10.1107/S0108270199005685
_journal_volume 55
_journal_year 1999
_chemical_formula_moiety 'C11 H14 N4 O4 , H2 O'
_chemical_formula_sum 'C11 H16 N4 O5'
_chemical_formula_weight 284.28
_chemical_name_common 7-Deaza-2'-deoxyisoguanosine
_chemical_name_systematic ?
_space_group_IT_number 19
_symmetry_cell_setting orthorhombic
_symmetry_space_group_name_Hall 'P 2ac 2ab'
_symmetry_space_group_name_H-M 'P 21 21 21'
_audit_creation_method SHELXL-97
_cell_angle_alpha 90.00
_cell_angle_beta 90.00
_cell_angle_gamma 90.00
_cell_formula_units_Z 4
_cell_length_a 6.8040(8)
_cell_length_b 10.0373(10)
_cell_length_c 18.682(2)
_cell_measurement_reflns_used 44
_cell_measurement_temperature 293(2)
_cell_measurement_theta_max 13.91
_cell_measurement_theta_min 4.81
_cell_volume 1275.9(2)
_computing_cell_refinement XSCANS
_computing_data_collection 'XSCANS (Siemens, 1994)'
_computing_data_reduction 'SHELXTL (Sheldrick, 1997)'
_computing_molecular_graphics SHELXTL
_computing_publication_material SHELXTL
_computing_structure_refinement 'SHELXL97 (Sheldrick, 1997)'
_computing_structure_solution 'SHELXS97 (Sheldrick, 1997)'
_diffrn_ambient_temperature 293(2)
_diffrn_measured_fraction_theta_full 1.000
_diffrn_measured_fraction_theta_max 1.000
_diffrn_measurement_device_type 'Siemens P4'
_diffrn_measurement_method '2\q/\w scans'
_diffrn_radiation_monochromator graphite
_diffrn_radiation_source 'fine-focus sealed tube'
_diffrn_radiation_type MoK\a
_diffrn_radiation_wavelength 0.71073
_diffrn_reflns_av_R_equivalents 0.0266
_diffrn_reflns_av_sigmaI/netI 0.0486
_diffrn_reflns_limit_h_max 8
_diffrn_reflns_limit_h_min -8
_diffrn_reflns_limit_k_max 11
_diffrn_reflns_limit_k_min -11
_diffrn_reflns_limit_l_max 22
_diffrn_reflns_limit_l_min -22
_diffrn_reflns_number 2638
_diffrn_reflns_theta_full 25.00
_diffrn_reflns_theta_max 25.00
_diffrn_reflns_theta_min 2.18
_diffrn_standards_decay_% 0
_diffrn_standards_interval_count 97
_diffrn_standards_number 3
_exptl_absorpt_coefficient_mu 0.118
_exptl_absorpt_correction_T_max 0.977
_exptl_absorpt_correction_T_min 0.847
_exptl_absorpt_correction_type psi-scan
_exptl_absorpt_process_details '(SHELXTL; Sheldrick,  1997)'
_exptl_crystal_colour colourless
_exptl_crystal_density_diffrn 1.480
_exptl_crystal_density_method 'not measured'
_exptl_crystal_description needle
_exptl_crystal_F_000 600
_exptl_crystal_size_max 0.4
_exptl_crystal_size_mid 0.2
_exptl_crystal_size_min 0.2
_refine_diff_density_max 0.141
_refine_diff_density_min -0.181
_refine_ls_abs_structure_details 'Flack (1983)'
_refine_ls_abs_structure_Flack -0.1(18)
_refine_ls_extinction_method none
_refine_ls_goodness_of_fit_ref 1.078
_refine_ls_hydrogen_treatment mixed
_refine_ls_matrix_type full
_refine_ls_number_parameters 189
_refine_ls_number_reflns 2235
_refine_ls_number_restraints 2
_refine_ls_restrained_S_all 1.078
_refine_ls_R_factor_all 0.0553
_refine_ls_R_factor_gt 0.0423
_refine_ls_shift/su_max 0.000
_refine_ls_shift/su_mean 0.000
_refine_ls_structure_factor_coef Fsqd
_refine_ls_weighting_details 'calc w = 1/[\s^2^(Fo^2^)+(0.0437P)^2^+0.0584P] where P=(Fo^2^+2Fc^2^)/3'
_refine_ls_weighting_scheme calc
_refine_ls_wR_factor_ref 0.1024
_reflns_number_gt 1864
_reflns_number_total 2235
_reflns_threshold_expression I>2\s(I)
_cod_data_source_file ka1322.cif
_cod_data_source_block c7igdneu
_cod_depositor_comments
;
The following automatic conversions were performed:
'_symmetry_cell_setting' value 'Orthorhombic' changed to 'orthorhombic'
according to '/home/saulius/struct/CIF-dictionaries/cif_core.dic'
dictionary named 'cif_core.dic' version 2.4.1 from 2010-06-29.

Automatic conversion script
Id: cif_fix_enum 1527 2010-12-29 10:47:43Z saulius 

The following automatic conversions were performed:

'_symmetry_cell_setting' value 'Orthorhombic' changed to
'orthorhombic' according to
/home/saulius/struct/CIF-dictionaries/cif_core.dic dictionary named
'cif_core.dic' version 2.4.1 from 2010-06-29.

Automatic conversion script
Id: cif_fix_values 1715 2011-07-08 13:25:40Z adriana 
;
_cod_original_cell_volume 1275.9(3)
_cod_database_code 2008798
_cod_database_fobs_code 2008798

loop_
_symmetry_equiv_pos_as_xyz
'x, y, z'
'-x+1/2, -y, z+1/2'
'-x, y+1/2, -z+1/2'
'x+1/2, -y+1/2, -z'

loop_
_atom_site_label
_atom_site_fract_x
_atom_site_fract_y
_atom_site_fract_z
_atom_site_U_iso_or_equiv
_atom_site_adp_type
_atom_site_calc_flag
_atom_site_refinement_flags
_atom_site_occupancy
_atom_site_disorder_assembly
_atom_site_disorder_group
_atom_site_type_symbol
N1 0.1571(4) 0.7402(2) 0.62184(12) 0.0318(5) Uani d . 1 . . N
H1A 0.1585 0.6887 0.6586 0.049(2) Uiso calc R 1 . . H
C2 0.1465(4) 0.8774(3) 0.63418(14) 0.0334(6) Uani d . 1 . . C
O2 0.1363(4) 0.9139(2) 0.69849(10) 0.0422(5) Uani d . 1 . . O
N3 0.1472(4) 0.9617(2) 0.57884(11) 0.0334(5) Uani d . 1 . . N
C4 0.1551(4) 0.9040(2) 0.51358(13) 0.0275(5) Uani d . 1 . . C
C5 0.1615(4) 0.7676(2) 0.49790(14) 0.0290(5) Uani d . 1 . . C
C6 0.1654(4) 0.6820(2) 0.55672(14) 0.0292(5) Uani d . 1 . . C
N6 0.1750(4) 0.5496(2) 0.55312(13) 0.0379(5) Uani d . 1 . . N
H6A 0.1758 0.5030 0.5918 0.049(2) Uiso calc R 1 . . H
H6B 0.1804 0.5107 0.5122 0.049(2) Uiso calc R 1 . . H
C7 0.1644(5) 0.7544(3) 0.42148(14) 0.0336(6) Uani d . 1 . . C
H7A 0.1677 0.6751 0.3957 0.049(2) Uiso calc R 1 . . H
C8 0.1613(5) 0.8788(3) 0.39405(14) 0.0355(6) Uani d . 1 . . C
H8A 0.1623 0.8998 0.3456 0.049(2) Uiso calc R 1 . . H
N9 0.1565(4) 0.9713(2) 0.45014(11) 0.0320(5) Uani d . 1 . . N
C1' 0.1564(4) 1.1148(2) 0.44234(13) 0.0317(5) Uani d . 1 . . C
H1'A 0.1583 1.1563 0.4898 0.049(2) Uiso calc R 1 . . H
C2' 0.3217(4) 1.1721(3) 0.39720(17) 0.0392(6) Uani d . 1 . . C
H2'A 0.4411 1.1824 0.4251 0.049(2) Uiso calc R 1 . . H
H2'B 0.3488 1.1162 0.3560 0.049(2) Uiso calc R 1 . . H
C3' 0.2399(4) 1.3062(3) 0.37462(15) 0.0316(6) Uani d . 1 . . C
H3'A 0.2841 1.3295 0.3263 0.049(2) Uiso calc R 1 . . H
O3' 0.2867(4) 1.4096(2) 0.42411(13) 0.0504(6) Uani d . 1 . . O
H3'B 0.4057 1.4226 0.4240 0.049(2) Uiso calc R 1 . . H
C4' 0.0170(4) 1.2857(3) 0.37629(15) 0.0327(6) Uani d . 1 . . C
H4'A -0.0423 1.3523 0.4080 0.049(2) Uiso calc R 1 . . H
O4' -0.0174(3) 1.1545(2) 0.40521(12) 0.0444(6) Uani d . 1 . . O
C5' -0.0791(5) 1.2940(3) 0.30336(17) 0.0430(7) Uani d . 1 . . C
H5'B -0.0211 1.2286 0.2715 0.049(2) Uiso calc R 1 . . H
H5'C -0.2184 1.2750 0.3075 0.049(2) Uiso calc R 1 . . H
O5' -0.0517(4) 1.4248(2) 0.27475(11) 0.0446(5) Uani d . 1 . . O
H5'A -0.1484 1.4706 0.2837 0.049(2) Uiso calc R 1 . . H
O100 0.1743(4) 0.5144(2) 0.71494(11) 0.0456(5) Uani d D 1 . . O
H101 0.279(4) 0.516(4) 0.7403(17) 0.049(2) Uiso d D 1 . . H
H102 0.086(4) 0.483(4) 0.7425(17) 0.049(2) Uiso d D 1 . . H

loop_
_atom_site_aniso_label
_atom_site_aniso_U_11
_atom_site_aniso_U_22
_atom_site_aniso_U_33
_atom_site_aniso_U_12
_atom_site_aniso_U_13
_atom_site_aniso_U_23
N1 0.0324(11) 0.0290(11) 0.0339(11) -0.0009(10) -0.0011(11) 0.0053(9)
C2 0.0315(13) 0.0332(14) 0.0353(13) 0.0004(13) 0.0034(13) -0.0018(11)
O2 0.0529(13) 0.0411(11) 0.0326(9) -0.0005(10) 0.0041(10) -0.0031(9)
N3 0.0391(12) 0.0278(10) 0.0333(11) 0.0031(11) -0.0012(10) -0.0001(9)
C4 0.0237(12) 0.0272(12) 0.0316(11) 0.0011(11) -0.0009(12) 0.0011(10)
C5 0.0235(13) 0.0251(12) 0.0385(13) -0.0001(11) -0.0019(12) -0.0001(10)
C6 0.0232(12) 0.0283(12) 0.0359(13) -0.0006(11) -0.0027(11) 0.0012(10)
N6 0.0467(15) 0.0255(11) 0.0416(12) -0.0017(11) -0.0010(12) 0.0037(9)
C7 0.0350(15) 0.0316(13) 0.0342(13) 0.0004(12) 0.0000(13) -0.0042(11)
C8 0.0414(15) 0.0363(14) 0.0289(12) -0.0003(13) 0.0005(13) 0.0009(11)
N9 0.0364(12) 0.0263(11) 0.0334(11) 0.0016(10) -0.0003(11) 0.0022(9)
C1' 0.0367(14) 0.0251(12) 0.0332(12) 0.0029(12) -0.0011(13) 0.0037(10)
C2' 0.0347(16) 0.0315(14) 0.0513(16) 0.0002(13) 0.0036(13) 0.0027(13)
C3' 0.0371(14) 0.0270(13) 0.0307(14) 0.0003(11) 0.0021(11) 0.0028(11)
O3' 0.0439(12) 0.0395(11) 0.0680(14) -0.0079(9) 0.0025(10) -0.0155(11)
C4' 0.0361(14) 0.0252(13) 0.0368(14) 0.0016(11) -0.0014(12) 0.0055(11)
O4' 0.0333(11) 0.0359(11) 0.0640(13) -0.0008(9) -0.0049(9) 0.0224(10)
C5' 0.0485(17) 0.0342(15) 0.0462(17) 0.0003(13) -0.0104(13) 0.0037(13)
O5' 0.0505(13) 0.0418(12) 0.0416(11) 0.0087(10) -0.0020(9) 0.0139(9)
O100 0.0531(14) 0.0476(12) 0.0363(10) -0.0025(11) -0.0026(10) 0.0061(9)

loop_
_atom_type_symbol
_atom_type_description
_atom_type_scat_dispersion_real
_atom_type_scat_dispersion_imag
_atom_type_scat_source
C C 0.0033 0.0016 'International Tables Vol C Tables 4.2.6.8 and 6.1.1.4'
H H 0.0000 0.0000 'International Tables Vol C Tables 4.2.6.8 and 6.1.1.4'
N N 0.0061 0.0033 'International Tables Vol C Tables 4.2.6.8 and 6.1.1.4'
O O 0.0106 0.0060 'International Tables Vol C Tables 4.2.6.8 and 6.1.1.4'

loop_
_geom_angle_atom_site_label_1
_geom_angle_atom_site_label_2
_geom_angle_atom_site_label_3
_geom_angle
_geom_angle_publ_flag
C6 N1 C2 125.2(2) yes
C6 N1 H1A 117.4 no
C2 N1 H1A 117.4 no
O2 C2 N3 123.6(2) yes
O2 C2 N1 116.6(2) yes
N3 C2 N1 119.8(2) yes
C2 N3 C4 115.2(2) yes
N3 C4 N9 124.9(2) yes
N3 C4 C5 127.5(2) yes
N9 C4 C5 107.6(2) yes
C6 C5 C4 116.0(2) yes
C6 C5 C7 136.7(2) yes
C4 C5 C7 107.4(2) yes
N6 C6 N1 118.6(2) yes
N6 C6 C5 125.1(3) yes
N1 C6 C5 116.3(2) yes
C6 N6 H6A 120.0 no
C6 N6 H6B 120.0 no
H6A N6 H6B 120.0 no
C8 C7 C5 107.0(2) yes
C8 C7 H7A 126.5 no
C5 C7 H7A 126.5 no
C7 C8 N9 109.2(2) yes
C7 C8 H8A 125.4 no
N9 C8 H8A 125.4 no
C4 N9 C8 108.8(2) yes
C4 N9 C1' 125.5(2) yes
C8 N9 C1' 125.7(2) yes
O4' C1' N9 109.1(2) yes
O4' C1' C2' 103.8(2) yes
N9 C1' C2' 115.6(2) yes
O4' C1' H1'A 109.4 no
N9 C1' H1'A 109.4 no
C2' C1' H1'A 109.4 no
C3' C2' C1' 102.6(2) yes
C3' C2' H2'A 111.2 no
C1' C2' H2'A 111.2 no
C3' C2' H2'B 111.2 no
C1' C2' H2'B 111.2 no
H2'A C2' H2'B 109.2 no
O3' C3' C2' 112.6(2) yes
O3' C3' C4' 107.8(2) yes
C2' C3' C4' 103.8(2) yes
O3' C3' H3'A 110.8 no
C2' C3' H3'A 110.8 no
C4' C3' H3'A 110.8 no
C3' O3' H3'B 109.5 no
O4' C4' C5' 108.5(2) yes
O4' C4' C3' 106.9(2) yes
C5' C4' C3' 113.7(3) yes
O4' C4' H4'A 109.2 no
C5' C4' H4'A 109.2 no
C3' C4' H4'A 109.2 no
C1' O4' C4' 107.6(2) yes
O5' C5' C4' 109.3(2) yes
O5' C5' H5'B 109.8 no
C4' C5' H5'B 109.8 no
O5' C5' H5'C 109.8 no
C4' C5' H5'C 109.8 no
H5'B C5' H5'C 108.3 no
C5' O5' H5'A 109.5 no
H101 O100 H102 105(3) no

loop_
_geom_bond_atom_site_label_1
_geom_bond_atom_site_label_2
_geom_bond_site_symmetry_2
_geom_bond_distance
_geom_bond_publ_flag
N1 C6 . 1.351(3) yes
N1 C2 . 1.398(3) yes
N1 H1A . 0.8600 no
C2 O2 . 1.258(3) yes
C2 N3 . 1.337(3) yes
N3 C4 . 1.351(3) yes
C4 N9 . 1.364(3) yes
C4 C5 . 1.401(4) yes
C5 C6 . 1.395(4) yes
C5 C7 . 1.434(4) yes
C6 N6 . 1.332(3) yes
N6 H6A . 0.8600 no
N6 H6B . 0.8600 no
C7 C8 . 1.350(4) yes
C7 H7A . 0.9300 no
C8 N9 . 1.400(3) yes
C8 H8A . 0.9300 no
N9 C1' . 1.448(3) yes
C1' O4' . 1.428(3) yes
C1' C2' . 1.519(4) yes
C1' H1'A . 0.9800 ?
C2' C3' . 1.517(4) yes
C2' H2'A . 0.9700 no
C2' H2'B . 0.9700 no
C3' O3' . 1.426(4) yes
C3' C4' . 1.531(4) yes
C3' H3'A . 0.9800 no
O3' H3'B . 0.8200 no
C4' O4' . 1.442(3) yes
C4' C5' . 1.514(4) yes
C4' H4'A . 0.9800 no
C5' O5' . 1.429(4) yes
C5' H5'B . 0.9700 no
C5' H5'C . 0.9700 no
O5' H5'A . 0.8200 no
O100 H101 . 0.86(2) no
O100 H102 . 0.86(2) no

loop_
_geom_hbond_atom_site_label_D
_geom_hbond_atom_site_label_H
_geom_hbond_atom_site_label_A
_geom_hbond_site_symmetry_A
_geom_hbond_distance_DH
_geom_hbond_distance_HA
_geom_hbond_distance_DA
_geom_hbond_angle_DHA
N1 H1A O100 . 0.86 2.04 2.859(3) 157.8
N6 H6A O100 . 0.86 2.30 3.044(3) 144.2
N6 H6B O3' 1_545 0.86 2.06 2.891(3) 161.3
O3' H3'B N3 4_576 0.82 2.01 2.773(4) 153.8
O5' H5'A O2 4_476 0.82 1.90 2.716(3) 176.2
O100 H101 O5' 2_575 0.86(2) 2.05(3) 2.866(3) 159(3)
O100 H102 O2 3_546 0.86(2) 1.99(2) 2.846(3) 176(4)

loop_
_geom_torsion_atom_site_label_1
_geom_torsion_atom_site_label_2
_geom_torsion_atom_site_label_3
_geom_torsion_atom_site_label_4
_geom_torsion
_geom_torsion_publ_flag
C6 N1 C2 O2 178.8(3) yes
C6 N1 C2 N3 -1.1(5) yes
O2 C2 N3 C4 -178.7(3) yes
N1 C2 N3 C4 1.1(4) yes
C2 N3 C4 N9 179.8(3) yes
C2 N3 C4 C5 0.3(4) yes
N3 C4 C5 C6 -1.8(5) yes
N9 C4 C5 C6 178.7(2) yes
N3 C4 C5 C7 178.8(3) yes
N9 C4 C5 C7 -0.7(3) yes
C2 N1 C6 N6 -180.0(3) yes
C2 N1 C6 C5 -0.4(4) yes
C4 C5 C6 N6 -178.8(3) yes
C7 C5 C6 N6 0.4(5) yes
C4 C5 C6 N1 1.7(4) yes
C7 C5 C6 N1 -179.1(3) yes
C6 C5 C7 C8 -178.8(3) yes
C4 C5 C7 C8 0.5(3) yes
C5 C7 C8 N9 0.0(3) yes
N3 C4 N9 C8 -178.8(3) yes
C5 C4 N9 C8 0.7(3) yes
N3 C4 N9 C1' 2.2(5) yes
C5 C4 N9 C1' -178.3(3) yes
C7 C8 N9 C4 -0.4(3) yes
C7 C8 N9 C1' 178.6(3) yes
C4 N9 C1' O4' -118.3(3) yes
C8 N9 C1' O4' 62.9(4) yes
C4 N9 C1' C2' 125.3(3) yes
C8 N9 C1' C2' -53.6(4) yes
O4' C1' C2' C3' 38.8(3) yes
N9 C1' C2' C3' 158.1(2) yes
C1' C2' C3' O3' 89.8(3) yes
C1' C2' C3' C4' -26.5(3) yes
O3' C3' C4' O4' -113.9(3) yes
C2' C3' C4' O4' 5.7(3) yes
O3' C3' C4' C5' 126.4(3) yes
C2' C3' C4' C5' -114.0(3) yes
N9 C1' O4' C4' -160.1(2) yes
C2' C1' O4' C4' -36.3(3) yes
C5' C4' O4' C1' 142.2(3) yes
C3' C4' O4' C1' 19.2(3) yes
O4' C4' C5' O5' 178.3(2) yes
C3' C4' C5' O5' -62.9(3) yes

loop_
_cod_related_entry_id
_cod_related_entry_database
_cod_related_entry_code
1 ChemSpider 21182922
